data_1521772
loop_
_publ_author_name
'Postnikov, A.V.'
'Caciuc, V.'
'Borstel, G.'

_publ_section_title
;
 Structure optimization and frozen phonons in Li Nb O3
;
_journal_name_full 'Journal of Physics and Chemistry of Solids'
_journal_page_first 295
_journal_page_last 299
_journal_volume 61
_journal_year 2000
_chemical_formula_sum 'Li Nb O3'
_chemical_name_systematic 'Li (Nb O3)'
_space_group_IT_number 161
_symmetry_space_group_name_Hall 'R 3 -2"c'
_symmetry_space_group_name_H-M 'R 3 c :H'
_cell_angle_alpha 90
_cell_angle_beta 90
_cell_angle_gamma 120
_cell_formula_units_Z 6
_cell_length_a 5.1378
_cell_length_b 5.1378
_cell_length_c 13.4987
_cell_volume 308.587
_citation_journal_id_ASTM JPCSAW
_cod_data_source_file Postnikov_JPCSAW_2000_1632.cif
_cod_data_source_block Li1Nb1O3
_cod_original_cell_volume 308.5865
_cod_original_formula_sum 'Li1 Nb1 O3'
_cod_database_code 1521772

loop_
_symmetry_equiv_pos_as_xyz
x,y,z
-y,x-y,z
-x+y,-x,z
-y,-x,z+1/2
x,x-y,z+1/2
-x+y,y,z+1/2
x+2/3,y+1/3,z+1/3
-y+2/3,x-y+1/3,z+1/3
-x+y+2/3,-x+1/3,z+1/3
-y+2/3,-x+1/3,z+5/6
x+2/3,x-y+1/3,z+5/6
-x+y+2/3,y+1/3,z+5/6
x+1/3,y+2/3,z+2/3
-y+1/3,x-y+2/3,z+2/3
-x+y+1/3,-x+2/3,z+2/3
-y+1/3,-x+2/3,z+7/6
x+1/3,x-y+2/3,z+7/6
-x+y+1/3,y+2/3,z+7/6

loop_
_atom_site_label
_atom_site_type_symbol
_atom_site_fract_x
_atom_site_fract_y
_atom_site_fract_z
_atom_site_occupancy
_atom_site_U_iso_or_equiv
O1 O-2 0.041 0.3333 0.0833 1 0.0
Nb1 Nb+5 0 0 0 1 0.0
Li1 Li+1 0 0 0.25 1 0.0
